data_7113169
loop_
_publ_author_name
'Furukawa, Daisuke'
'Kobatake, Seiya'
'Matsumoto, Akikazu'

_publ_section_title
;
 Direct observation of change in the molecular structure of benzyl
 (Z,Z)-muconate during photoisomerization in the solid state
;
_journal_coden_ASTM CHCOFS
_journal_issue 1
_journal_name_full
;
 Chemical Communications (Cambridge, United Kingdom)
;
_journal_page_first 55
_journal_page_last 57
_journal_paper_doi 10.1039/b714792a
_journal_year 2008
_chemical_formula_moiety 'C20 H18 O4'
_chemical_formula_sum 'C20 H18 O4'
_chemical_formula_weight 322.34
_chemical_name_common 'Dibenzyl (E,E)-muconate'
_chemical_name_systematic 'Dibenzyl (E,E)-muconate'
_space_group_IT_number 4
_symmetry_cell_setting monoclinic
_symmetry_space_group_name_Hall 'P 2yb'
_symmetry_space_group_name_H-M 'P 1 21 1'
_atom_sites_solution_hydrogens geom
_atom_sites_solution_primary direct
_atom_sites_solution_secondary difmap
_audit_creation_method SHELXL-97
_cell_angle_alpha 90.00
_cell_angle_beta 104.803(4)
_cell_angle_gamma 90.00
_cell_formula_units_Z 2
_cell_length_a 9.167(3)
_cell_length_b 5.7038(11)
_cell_length_c 17.002(5)
_cell_measurement_reflns_used 2905
_cell_measurement_temperature 296(2)
_cell_measurement_theta_max 24.6
_cell_measurement_theta_min 3.8
_cell_volume 859.5(4)
_computing_cell_refinement PROCESS-AUTO
_computing_data_collection PROCESS-AUTO
_computing_data_reduction CrystalStructure
_computing_publication_material 'CrystalStructure 3.8'
_computing_structure_refinement 'SHELXL-97 (Sheldrick, 1997)'
_computing_structure_solution SIR92
_diffrn_ambient_temperature 296(2)
_diffrn_detector_area_resol_mean 10.00
_diffrn_measured_fraction_theta_full 0.994
_diffrn_measured_fraction_theta_max 0.994
_diffrn_measurement_device_type 'Rigaku RAXIS-RAPID'
_diffrn_measurement_method \w
_diffrn_radiation_monochromator graphite
_diffrn_radiation_source 'fine-focus sealed tube'
_diffrn_radiation_type MoK\a
_diffrn_radiation_wavelength 0.71075
_diffrn_reflns_av_R_equivalents 0.0671
_diffrn_reflns_av_sigmaI/netI 0.1033
_diffrn_reflns_limit_h_max 11
_diffrn_reflns_limit_h_min -11
_diffrn_reflns_limit_k_max 6
_diffrn_reflns_limit_k_min -7
_diffrn_reflns_limit_l_max 21
_diffrn_reflns_limit_l_min -21
_diffrn_reflns_number 8154
_diffrn_reflns_theta_full 27.48
_diffrn_reflns_theta_max 27.48
_diffrn_reflns_theta_min 3.72
_exptl_absorpt_coefficient_mu 0.086
_exptl_absorpt_correction_T_max 0.9914
_exptl_absorpt_correction_T_min 0.9745
_exptl_absorpt_correction_type multi-scan
_exptl_absorpt_process_details
;
Higashi, T. (1995). Program for Absorption Correction.
Rigaku Corporation, Tokyo, Japan.
;
_exptl_crystal_colour colorless
_exptl_crystal_density_diffrn 1.246
_exptl_crystal_density_method 'not measured'
_exptl_crystal_description block
_exptl_crystal_F_000 340
_exptl_crystal_size_max 0.30
_exptl_crystal_size_mid 0.20
_exptl_crystal_size_min 0.10
_refine_diff_density_max 0.098
_refine_diff_density_min -0.106
_refine_diff_density_rms 0.027
_refine_ls_abs_structure_details 'Flack H D (1983), Acta Cryst. A39, 876-881'
_refine_ls_abs_structure_Flack -1.4(14)
_refine_ls_extinction_method none
_refine_ls_goodness_of_fit_ref 0.799
_refine_ls_hydrogen_treatment constr
_refine_ls_matrix_type full
_refine_ls_number_parameters 218
_refine_ls_number_reflns 3569
_refine_ls_number_restraints 1
_refine_ls_restrained_S_all 0.799
_refine_ls_R_factor_all 0.1292
_refine_ls_R_factor_gt 0.0425
_refine_ls_shift/su_max 0.000
_refine_ls_shift/su_mean 0.000
_refine_ls_structure_factor_coef Fsqd
_refine_ls_weighting_details 'calc w=1/[\s^2^(Fo^2^)+(0.0100P)^2^+0.0000P] where P=(Fo^2^+2Fc^2^)/3'
_refine_ls_weighting_scheme calc
_refine_ls_wR_factor_gt 0.0742
_refine_ls_wR_factor_ref 0.0890
_reflns_number_gt 1625
_reflns_number_total 3569
_reflns_threshold_expression >2sigma(I)
_cod_duplicate_entry 7102782
_cod_data_source_file b714792a.txt
_cod_data_source_block EE-Bz
_cod_database_code 7113169

loop_
_symmetry_equiv_pos_as_xyz
'x, y, z'
'-x, y+1/2, -z'

loop_
_atom_site_label
_atom_site_type_symbol
_atom_site_fract_x
_atom_site_fract_y
_atom_site_fract_z
_atom_site_U_iso_or_equiv
_atom_site_adp_type
_atom_site_occupancy
_atom_site_symmetry_multiplicity
_atom_site_calc_flag
_atom_site_refinement_flags
O1 O 0.4559(2) 0.4652(4) 0.84919(13) 0.0786(7) Uani 1 1 d .
O2 O 0.35892(19) 0.7291(4) 0.91986(11) 0.0620(5) Uani 1 1 d .
O3 O 0.6151(3) 1.4452(4) 0.61828(13) 0.0880(8) Uani 1 1 d .
O4 O 0.7167(2) 1.1956(3) 0.54616(11) 0.0635(5) Uani 1 1 d .
C1 C 0.5179(3) 0.8526(5) 0.75306(17) 0.0525(7) Uani 1 1 d .
H1 H 0.5413 0.7036 0.7378 0.063 Uiso 1 1 calc R
C2 C 0.4576(3) 0.8700(5) 0.81597(17) 0.0537(7) Uani 1 1 d .
H2 H 0.4336 1.0181 0.8318 0.064 Uiso 1 1 calc R
C3 C 0.4272(3) 0.6654(5) 0.86159(16) 0.0534(7) Uani 1 1 d .
C4 C 0.3087(3) 0.5467(5) 0.96590(17) 0.0680(9) Uani 1 1 d .
H3 H 0.3177 0.6006 1.0210 0.082 Uiso 1 1 calc R
H4 H 0.3723 0.4094 0.9685 0.082 Uiso 1 1 calc R
C5 C 0.1475(3) 0.4826(4) 0.92683(15) 0.0487(7) Uani 1 1 d .
C6 C 0.1098(4) 0.2726(5) 0.88509(18) 0.0691(9) Uani 1 1 d .
H5 H 0.1845 0.1658 0.8816 0.083 Uiso 1 1 calc R
C7 C -0.0409(4) 0.2243(6) 0.84871(18) 0.0743(9) Uani 1 1 d .
H6 H -0.0665 0.0836 0.8210 0.089 Uiso 1 1 calc R
C8 C -0.1523(4) 0.3793(6) 0.85282(19) 0.0731(9) Uani 1 1 d .
H7 H -0.2526 0.3459 0.8275 0.088 Uiso 1 1 calc R
C9 C -0.1142(4) 0.5840(5) 0.89459(19) 0.0714(9) Uani 1 1 d .
H8 H -0.1893 0.6896 0.8985 0.086 Uiso 1 1 calc R
C10 C 0.0328(3) 0.6348(4) 0.93057(15) 0.0545(7) Uani 1 1 d .
H9 H 0.0564 0.7758 0.9584 0.065 Uiso 1 1 calc R
C11 C 0.5494(3) 1.0493(5) 0.70701(16) 0.0533(7) Uani 1 1 d .
H10 H 0.5217 1.1970 0.7213 0.064 Uiso 1 1 calc R
C12 C 0.6145(3) 1.0374(5) 0.64600(17) 0.0564(8) Uani 1 1 d .
H11 H 0.6412 0.8917 0.6295 0.068 Uiso 1 1 calc R
C13 C 0.6456(3) 1.2488(5) 0.60382(17) 0.0576(8) Uani 1 1 d .
C14 C 0.7543(3) 1.3896(5) 0.50031(18) 0.0646(8) Uani 1 1 d .
H12 H 0.8283 1.4894 0.5359 0.078 Uiso 1 1 calc R
H13 H 0.6647 1.4826 0.4778 0.078 Uiso 1 1 calc R
C15 C 0.8167(3) 1.2989(4) 0.43289(16) 0.0514(7) Uani 1 1 d .
C16 C 0.9186(3) 1.4330(5) 0.40653(18) 0.0708(9) Uani 1 1 d .
H14 H 0.9516 1.5740 0.4326 0.085 Uiso 1 1 calc R
C17 C 0.9733(4) 1.3616(7) 0.3415(2) 0.0871(11) Uani 1 1 d .
H15 H 1.0414 1.4563 0.3240 0.104 Uiso 1 1 calc R
C18 C 0.9289(4) 1.1555(7) 0.3033(2) 0.0792(10) Uani 1 1 d .
H16 H 0.9656 1.1081 0.2596 0.095 Uiso 1 1 calc R
C19 C 0.8287(4) 1.0179(5) 0.33018(18) 0.0720(9) Uani 1 1 d .
H17 H 0.7990 0.8745 0.3052 0.086 Uiso 1 1 calc R
C20 C 0.7714(3) 1.0902(5) 0.39415(17) 0.0640(8) Uani 1 1 d .
H18 H 0.7018 0.9967 0.4109 0.077 Uiso 1 1 calc R

loop_
_atom_site_aniso_label
_atom_site_aniso_U_11
_atom_site_aniso_U_22
_atom_site_aniso_U_33
_atom_site_aniso_U_23
_atom_site_aniso_U_13
_atom_site_aniso_U_12
O1 0.0986(17) 0.0585(13) 0.0920(17) 0.0096(11) 0.0486(14) 0.0142(11)
O2 0.0604(13) 0.0735(13) 0.0594(13) 0.0004(11) 0.0289(11) -0.0005(11)
O3 0.128(2) 0.0532(14) 0.1085(19) 0.0000(13) 0.0776(17) 0.0069(13)
O4 0.0887(14) 0.0534(12) 0.0605(13) 0.0075(10) 0.0410(12) 0.0109(10)
C1 0.0513(18) 0.0520(16) 0.0564(18) -0.0051(14) 0.0181(16) 0.0007(13)
C2 0.0547(18) 0.0516(17) 0.060(2) -0.0038(15) 0.0234(17) -0.0048(14)
C3 0.0427(17) 0.067(2) 0.053(2) -0.0032(17) 0.0172(15) -0.0003(15)
C4 0.063(2) 0.092(2) 0.055(2) 0.0236(18) 0.0257(17) 0.0061(17)
C5 0.0541(18) 0.0512(16) 0.0441(17) 0.0050(13) 0.0186(14) 0.0037(14)
C6 0.095(3) 0.0583(19) 0.066(2) 0.0097(16) 0.041(2) 0.0140(18)
C7 0.103(3) 0.060(2) 0.061(2) -0.0090(17) 0.023(2) -0.017(2)
C8 0.066(2) 0.086(2) 0.067(2) 0.001(2) 0.0142(18) -0.008(2)
C9 0.065(2) 0.071(2) 0.080(2) -0.0016(18) 0.0219(19) 0.0074(18)
C10 0.060(2) 0.0518(17) 0.0534(19) -0.0046(13) 0.0182(15) 0.0000(15)
C11 0.0524(18) 0.0508(17) 0.0589(18) -0.0027(14) 0.0182(15) -0.0049(13)
C12 0.064(2) 0.0522(18) 0.059(2) -0.0027(15) 0.0262(17) 0.0036(14)
C13 0.0613(19) 0.0563(19) 0.059(2) 0.0052(17) 0.0226(17) 0.0050(16)
C14 0.087(2) 0.0559(18) 0.056(2) 0.0104(16) 0.0285(18) 0.0049(16)
C15 0.0570(19) 0.0532(19) 0.0425(18) 0.0054(14) 0.0100(15) 0.0032(14)
C16 0.085(2) 0.067(2) 0.059(2) -0.0008(16) 0.0154(19) -0.0152(18)
C17 0.090(3) 0.116(3) 0.067(2) -0.006(2) 0.040(2) -0.031(2)
C18 0.087(3) 0.099(3) 0.058(2) -0.007(2) 0.030(2) 0.006(2)
C19 0.091(3) 0.064(2) 0.058(2) -0.0094(16) 0.0140(19) -0.0005(18)
C20 0.075(2) 0.063(2) 0.056(2) 0.0014(16) 0.0202(17) -0.0075(16)

loop_
_atom_type_symbol
_atom_type_description
_atom_type_scat_dispersion_real
_atom_type_scat_dispersion_imag
_atom_type_scat_source
C C 0.0033 0.0016 'International Tables Vol C Tables 4.2.6.8 and 6.1.1.4'
H H 0.0000 0.0000 'International Tables Vol C Tables 4.2.6.8 and 6.1.1.4'
O O 0.0106 0.0060 'International Tables Vol C Tables 4.2.6.8 and 6.1.1.4'

loop_
_geom_angle_atom_site_label_1
_geom_angle_atom_site_label_2
_geom_angle_atom_site_label_3
_geom_angle
C3 O2 C4 118.4(2)
C13 O4 C14 116.6(2)
C2 C1 C11 124.3(3)
C1 C2 C3 122.8(3)
O1 C3 O2 123.2(3)
O1 C3 C2 125.7(2)
O2 C3 C2 111.1(3)
O2 C4 C5 110.4(2)
C10 C5 C6 118.2(3)
C10 C5 C4 120.2(3)
C6 C5 C4 121.6(3)
C7 C6 C5 119.2(3)
C8 C7 C6 121.3(3)
C9 C8 C7 119.0(3)
C10 C9 C8 120.6(3)
C9 C10 C5 121.7(3)
C12 C11 C1 125.4(2)
C11 C12 C13 121.6(3)
O3 C13 O4 122.9(3)
O3 C13 C12 125.8(3)
O4 C13 C12 111.2(3)
O4 C14 C15 109.8(2)
C16 C15 C20 118.4(3)
C16 C15 C14 118.9(3)
C20 C15 C14 122.6(3)
C15 C16 C17 120.9(3)
C18 C17 C16 120.8(3)
C17 C18 C19 118.7(3)
C18 C19 C20 120.8(3)
C15 C20 C19 120.3(3)

loop_
_geom_bond_atom_site_label_1
_geom_bond_atom_site_label_2
_geom_bond_distance
O1 C3 1.202(3)
O2 C3 1.350(3)
O2 C4 1.446(3)
O3 C13 1.195(3)
O4 C13 1.343(3)
O4 C14 1.445(3)
C1 C2 1.327(3)
C1 C11 1.439(3)
C2 C3 1.467(4)
C4 C5 1.502(4)
C5 C10 1.377(3)
C5 C6 1.390(4)
C6 C7 1.390(4)
C7 C8 1.366(4)
C8 C9 1.365(4)
C9 C10 1.361(3)
C11 C12 1.324(3)
C12 C13 1.467(4)
C14 C15 1.499(3)
C15 C16 1.368(3)
C15 C20 1.373(3)
C16 C17 1.386(4)
C17 C18 1.355(5)
C18 C19 1.372(4)
C19 C20 1.386(4)

loop_
_geom_torsion_atom_site_label_1
_geom_torsion_atom_site_label_2
_geom_torsion_atom_site_label_3
_geom_torsion_atom_site_label_4
_geom_torsion
C11 C1 C2 C3 -179.9(2)
C4 O2 C3 O1 -4.3(4)
C4 O2 C3 C2 174.6(2)
C1 C2 C3 O1 2.0(4)
C1 C2 C3 O2 -176.9(2)
C3 O2 C4 C5 -92.3(3)
O2 C4 C5 C10 -71.9(3)
O2 C4 C5 C6 107.0(3)
C10 C5 C6 C7 0.2(4)
C4 C5 C6 C7 -178.7(2)
C5 C6 C7 C8 0.3(4)
C6 C7 C8 C9 -1.0(5)
C7 C8 C9 C10 1.0(5)
C8 C9 C10 C5 -0.5(4)
C6 C5 C10 C9 -0.1(4)
C4 C5 C10 C9 178.8(2)
C2 C1 C11 C12 177.4(3)
C1 C11 C12 C13 -178.5(2)
C14 O4 C13 O3 -0.8(4)
C14 O4 C13 C12 -179.8(2)
C11 C12 C13 O3 -1.1(5)
C11 C12 C13 O4 177.8(3)
C13 O4 C14 C15 -173.7(2)
O4 C14 C15 C16 -150.6(2)
O4 C14 C15 C20 32.0(4)
C20 C15 C16 C17 0.8(4)
C14 C15 C16 C17 -176.6(3)
C15 C16 C17 C18 -1.0(5)
C16 C17 C18 C19 -0.2(5)
C17 C18 C19 C20 1.4(5)
C16 C15 C20 C19 0.4(4)
C14 C15 C20 C19 177.7(3)
C18 C19 C20 C15 -1.5(5)
